data_4075330
loop_
_publ_author_name
'Aneetha, Halikhedkar'
'Basuli, Falguni'
'Bollinger, John'
'Huffman, John C.'
'Mindiola, Daniel J.'

_publ_section_title
;
 Ti(NMe2)4and [HNMe2Ph][B(C6F5)4]:&#x00A0; A Convenient Blend for
 Effective Catalytic Carboamination of Alkynes
;
_journal_issue 10
_journal_name_full Organometallics
_journal_page_first 2402
_journal_paper_doi 10.1021/om0602207
_journal_volume 25
_journal_year 2006
_chemical_formula_moiety 'C20 H44 N5 Ti, C24 B F20'
_chemical_formula_sum 'C44 H44 B F20 N5 Ti'
_chemical_formula_weight 1081.55
_chemical_name_systematic
; 
 ? 
;
_space_group_IT_number 2
_symmetry_cell_setting triclinic
_symmetry_space_group_name_Hall '-P 1'
_symmetry_space_group_name_H-M 'P -1'
_atom_sites_solution_hydrogens geom
_atom_sites_solution_primary direct
_atom_sites_solution_secondary difmap
_audit_creation_method SHELXL-97
_cell_angle_alpha 88.869(5)
_cell_angle_beta 73.304(5)
_cell_angle_gamma 86.209(5)
_cell_formula_units_Z 2
_cell_length_a 11.516(2)
_cell_length_b 13.155(3)
_cell_length_c 16.474(3)
_cell_measurement_reflns_used 1737
_cell_measurement_temperature 124(2)
_cell_measurement_theta_max 27.09
_cell_measurement_theta_min 2.49
_cell_volume 2385.3(8)
_computing_cell_refinement 'SAINT (Bruker, 1999)'
_computing_data_collection 'SMART (Bruker, 1999)'
_computing_data_reduction 'SAINT (Bruker, 1999), XTEL (local package)'
_computing_molecular_graphics 'Reciprocal Net (http://recipnet.org)'
_computing_structure_refinement 'SHELXL-97 (Sheldrick, 1997)'
_computing_structure_solution 'SHELXS-97 (Sheldrick, 1990)'
_diffrn_ambient_temperature 124(2)
_diffrn_detector 'CCD area detector'
_diffrn_detector_area_resol_mean 44.52
_diffrn_detector_type 'Bruker SMART 6000'
_diffrn_measured_fraction_theta_full 0.995
_diffrn_measured_fraction_theta_max 0.995
_diffrn_measurement_details '   0.30 degree frames measured for 30.16 seconds each'
_diffrn_measurement_device 'three-circle goniometer with fixed chi'
_diffrn_measurement_device_type 'Bruker Platform goniometer'
_diffrn_measurement_method '\w scans'
_diffrn_radiation_monochromator graphite
_diffrn_radiation_source 'fine-focus sealed tube'
_diffrn_radiation_type MoK\a
_diffrn_radiation_wavelength 0.71073
_diffrn_reflns_av_R_equivalents 0.0920
_diffrn_reflns_av_sigmaI/netI 0.1138
_diffrn_reflns_limit_h_max 14
_diffrn_reflns_limit_h_min -14
_diffrn_reflns_limit_k_max 17
_diffrn_reflns_limit_k_min -17
_diffrn_reflns_limit_l_max 21
_diffrn_reflns_limit_l_min -21
_diffrn_reflns_number 27019
_diffrn_reflns_theta_full 27.54
_diffrn_reflns_theta_max 27.54
_diffrn_reflns_theta_min 2.02
_diffrn_standards_decay_% 0.0
_exptl_absorpt_coefficient_mu 0.296
_exptl_absorpt_correction_type none
_exptl_crystal_colour yellow
_exptl_crystal_density_diffrn 1.506
_exptl_crystal_density_method 'not measured'
_exptl_crystal_description prism
_exptl_crystal_F_000 1100
_exptl_crystal_size_max 0.30
_exptl_crystal_size_mid 0.30
_exptl_crystal_size_min 0.25
_refine_diff_density_max 0.569
_refine_diff_density_min -0.392
_refine_diff_density_rms 0.059
_refine_ls_extinction_method none
_refine_ls_goodness_of_fit_ref 0.860
_refine_ls_hydrogen_treatment mixed
_refine_ls_matrix_type full
_refine_ls_number_parameters 816
_refine_ls_number_reflns 10955
_refine_ls_number_restraints 0
_refine_ls_restrained_S_all 0.860
_refine_ls_R_factor_all 0.1005
_refine_ls_R_factor_gt 0.0474
_refine_ls_shift/su_max 0.001
_refine_ls_shift/su_mean 0.000
_refine_ls_structure_factor_coef Fsqd
_refine_ls_weighting_details 'calc w=1/[\s^2^(Fo^2^)+(0.0357P)^2^+0.0000P] where P=(Fo^2^+2Fc^2^)/3'
_refine_ls_weighting_scheme calc
_refine_ls_wR_factor_gt 0.0925
_refine_ls_wR_factor_ref 0.1061
_reflns_number_gt 6009
_reflns_number_total 10955
_reflns_threshold_expression >2sigma(I)
_cod_data_source_file om0602207si20060308_123409.cif
_cod_data_source_block 05315
_cod_depositor_comments
;
The following automatic conversions were performed:

'_symmetry_cell_setting' value 'Triclinic' changed to 'triclinic'
according to /home/saulius/struct/CIF-dictionaries/cif_core.dic
dictionary named 'cif_core.dic' version 2.4.1 from 2010-06-29.

Automatic conversion script
Id: cif_fix_values 1715 2011-07-08 13:25:40Z adriana 
;
_cod_original_cell_volume 2385.4(8)
_cod_original_sg_symbol_Hall '-P 1  '
_cod_original_sg_symbol_H-M 'P-1   '
_cod_database_code 4075330

loop_
_symmetry_equiv_pos_as_xyz
'x, y, z'
'-x, -y, -z'

loop_
_atom_site_label
_atom_site_type_symbol
_atom_site_fract_x
_atom_site_fract_y
_atom_site_fract_z
_atom_site_U_iso_or_equiv
_atom_site_adp_type
_atom_site_occupancy
_atom_site_symmetry_multiplicity
_atom_site_calc_flag
Ti1 Ti 0.05448(4) 0.25051(4) 0.17850(3) 0.02523(12) Uani 1 1 d
N2 N -0.02271(17) 0.24434(17) 0.10415(12) 0.0261(5) Uani 1 1 d
C3 C -0.0784(2) 0.2492(2) 0.03991(16) 0.0267(6) Uani 1 1 d
C4 C -0.2070(2) 0.2521(2) 0.05861(17) 0.0321(7) Uani 1 1 d
C5 C -0.2597(3) 0.2582(3) -0.00705(18) 0.0433(8) Uani 1 1 d
C6 C -0.1906(3) 0.2646(3) -0.09099(19) 0.0497(9) Uani 1 1 d
C7 C -0.0668(3) 0.2611(3) -0.10937(19) 0.0481(9) Uani 1 1 d
C8 C -0.0092(2) 0.2534(3) -0.04651(17) 0.0374(7) Uani 1 1 d
C9 C 0.1302(3) 0.2448(3) -0.07320(19) 0.0522(10) Uani 1 1 d
C10 C 0.1840(4) 0.3301(6) -0.1318(3) 0.088(2) Uani 1 1 d
C11 C 0.1765(4) 0.1414(5) -0.1147(3) 0.0810(18) Uani 1 1 d
C12 C -0.2887(3) 0.2450(3) 0.14816(18) 0.0477(9) Uani 1 1 d
C13 C -0.3861(4) 0.3331(6) 0.1690(3) 0.091(2) Uani 1 1 d
C14 C -0.3463(5) 0.1434(6) 0.1638(3) 0.090(2) Uani 1 1 d
N15 N 0.1593(2) 0.3596(2) 0.14389(16) 0.0431(7) Uani 1 1 d
C16 C 0.2357(4) 0.3798(5) 0.1964(3) 0.0801(16) Uani 1 1 d
C17 C 0.1672(4) 0.4378(3) 0.0776(3) 0.0733(15) Uani 1 1 d
N18 N -0.0797(2) 0.3503(2) 0.27369(15) 0.0370(6) Uani 1 1 d
C19 C -0.0428(4) 0.3899(3) 0.3451(2) 0.0510(9) Uani 1 1 d
C20 C -0.1224(3) 0.4382(3) 0.2298(2) 0.0490(9) Uani 1 1 d
N21 N -0.0030(2) 0.1230(2) 0.27616(14) 0.0329(6) Uani 1 1 d
C22 C 0.0342(4) 0.1224(4) 0.3550(2) 0.0499(9) Uani 1 1 d
C23 C -0.1318(3) 0.0995(3) 0.2958(2) 0.0427(8) Uani 1 1 d
N24 N 0.2028(2) 0.1309(2) 0.11889(16) 0.0414(7) Uani 1 1 d
C25 C 0.3066(3) 0.1136(5) 0.1558(3) 0.0666(14) Uani 1 1 d
C26 C 0.1682(4) 0.0350(3) 0.0936(2) 0.0642(12) Uani 1 1 d
B27 B 0.3552(2) 0.7771(2) 0.35144(17) 0.0224(6) Uani 1 1 d
C28 C 0.3608(2) 0.8931(2) 0.38657(15) 0.0224(6) Uani 1 1 d
C29 C 0.2650(2) 0.9545(2) 0.43545(15) 0.0240(6) Uani 1 1 d
C30 C 0.2747(2) 1.0487(2) 0.46659(17) 0.0299(6) Uani 1 1 d
C31 C 0.3881(3) 1.0866(2) 0.45065(18) 0.0339(7) Uani 1 1 d
C32 C 0.4872(2) 1.0288(2) 0.40413(17) 0.0326(7) Uani 1 1 d
C33 C 0.4731(2) 0.9350(2) 0.37467(15) 0.0258(6) Uani 1 1 d
F34 F 0.14908(12) 0.92453(11) 0.45702(9) 0.0268(3) Uani 1 1 d
F35 F 0.17580(15) 1.10378(13) 0.51310(11) 0.0421(4) Uani 1 1 d
F36 F 0.39969(17) 1.17779(13) 0.48145(12) 0.0532(5) Uani 1 1 d
F37 F 0.59895(14) 1.06483(13) 0.38934(11) 0.0453(5) Uani 1 1 d
F38 F 0.57503(12) 0.88147(12) 0.33094(9) 0.0341(4) Uani 1 1 d
C39 C 0.4189(2) 0.70582(19) 0.41236(15) 0.0214(5) Uani 1 1 d
C40 C 0.3642(2) 0.70589(19) 0.49974(15) 0.0207(5) Uani 1 1 d
C41 C 0.4141(2) 0.6609(2) 0.55848(15) 0.0238(6) Uani 1 1 d
C42 C 0.5270(2) 0.6105(2) 0.53232(16) 0.0247(6) Uani 1 1 d
C43 C 0.5861(2) 0.60702(19) 0.44705(16) 0.0229(6) Uani 1 1 d
C44 C 0.5320(2) 0.6542(2) 0.39024(15) 0.0229(6) Uani 1 1 d
F45 F 0.25298(12) 0.75560(11) 0.53122(8) 0.0275(3) Uani 1 1 d
F46 F 0.35415(13) 0.66708(13) 0.64223(8) 0.0333(4) Uani 1 1 d
F47 F 0.57880(13) 0.56782(12) 0.58906(9) 0.0332(4) Uani 1 1 d
F48 F 0.69515(12) 0.55659(12) 0.41990(9) 0.0314(4) Uani 1 1 d
F49 F 0.59981(12) 0.64759(12) 0.30778(9) 0.0321(4) Uani 1 1 d
C50 C 0.4236(2) 0.7612(2) 0.24853(15) 0.0251(6) Uani 1 1 d
C51 C 0.4636(2) 0.8376(2) 0.18971(16) 0.0281(6) Uani 1 1 d
C52 C 0.5116(2) 0.8191(3) 0.10368(17) 0.0355(7) Uani 1 1 d
C53 C 0.5218(2) 0.7222(3) 0.07324(16) 0.0375(8) Uani 1 1 d
C54 C 0.4818(2) 0.6435(2) 0.12772(17) 0.0344(7) Uani 1 1 d
C55 C 0.4333(2) 0.6654(2) 0.21379(16) 0.0280(6) Uani 1 1 d
F56 F 0.45641(13) 0.93639(12) 0.21239(9) 0.0354(4) Uani 1 1 d
F57 F 0.54954(14) 0.89727(15) 0.04948(10) 0.0499(5) Uani 1 1 d
F58 F 0.57054(14) 0.70480(16) -0.01056(9) 0.0526(5) Uani 1 1 d
F59 F 0.48852(16) 0.54812(15) 0.09882(10) 0.0492(5) Uani 1 1 d
F60 F 0.39374(14) 0.58476(12) 0.26451(9) 0.0350(4) Uani 1 1 d
C61 C 0.2133(2) 0.75157(19) 0.35832(14) 0.0201(5) Uani 1 1 d
C62 C 0.1499(2) 0.6705(2) 0.39970(15) 0.0244(6) Uani 1 1 d
C63 C 0.0290(2) 0.6588(2) 0.40472(17) 0.0284(6) Uani 1 1 d
C64 C -0.0320(2) 0.7265(2) 0.36552(17) 0.0311(6) Uani 1 1 d
C65 C 0.0277(2) 0.8067(2) 0.32168(16) 0.0275(6) Uani 1 1 d
C66 C 0.1469(2) 0.8162(2) 0.31894(15) 0.0238(6) Uani 1 1 d
F67 F 0.20216(13) 0.59778(11) 0.43870(9) 0.0306(4) Uani 1 1 d
F68 F -0.02902(14) 0.58032(13) 0.44918(11) 0.0427(4) Uani 1 1 d
F69 F -0.14877(14) 0.71592(14) 0.36896(12) 0.0478(5) Uani 1 1 d
F70 F -0.03034(13) 0.87592(12) 0.28334(10) 0.0382(4) Uani 1 1 d
F71 F 0.19824(12) 0.89986(11) 0.27637(9) 0.0294(4) Uani 1 1 d
H72 H -0.348(3) 0.263(2) 0.007(2) 0.060(10) Uiso 1 1 d
H73 H -0.230(3) 0.268(3) -0.134(2) 0.066(11) Uiso 1 1 d
H74 H -0.017(3) 0.263(2) -0.1644(19) 0.043(9) Uiso 1 1 d
H75 H 0.153(2) 0.2552(18) -0.0232(16) 0.020(6) Uiso 1 1 d
H76 H 0.165(3) 0.326(2) -0.185(2) 0.051(9) Uiso 1 1 d
H77 H 0.278(3) 0.310(3) -0.149(2) 0.070(11) Uiso 1 1 d
H78 H 0.159(3) 0.400(2) -0.106(2) 0.036(11) Uiso 1 1 d
H79 H 0.254(4) 0.124(3) -0.125(3) 0.097(15) Uiso 1 1 d
H80 H 0.156(3) 0.133(2) -0.170(2) 0.055(9) Uiso 1 1 d
H81 H 0.136(4) 0.078(3) -0.074(3) 0.086(14) Uiso 1 1 d
H82 H -0.237(2) 0.2540(19) 0.1878(16) 0.025(7) Uiso 1 1 d
H83 H -0.344(5) 0.389(4) 0.153(4) 0.13(3) Uiso 1 1 d
H84 H -0.444(3) 0.332(3) 0.130(2) 0.065(10) Uiso 1 1 d
H85 H -0.432(4) 0.341(3) 0.222(3) 0.100(15) Uiso 1 1 d
H86 H -0.397(4) 0.136(3) 0.125(3) 0.098(14) Uiso 1 1 d
H87 H -0.402(5) 0.144(4) 0.227(4) 0.14(2) Uiso 1 1 d
H88 H -0.290(3) 0.082(2) 0.155(2) 0.042(11) Uiso 1 1 d
H89 H 0.230(3) 0.318(3) 0.243(2) 0.067(12) Uiso 1 1 d
H90 H 0.318(3) 0.375(3) 0.163(2) 0.075(12) Uiso 1 1 d
H91 H 0.221(4) 0.446(3) 0.226(3) 0.091(15) Uiso 1 1 d
H92 H 0.242(3) 0.437(3) 0.040(2) 0.064(11) Uiso 1 1 d
H93 H 0.148(4) 0.511(3) 0.105(3) 0.100(15) Uiso 1 1 d
H94 H 0.094(4) 0.431(3) 0.057(3) 0.085(15) Uiso 1 1 d
H95 H -0.139(2) 0.315(2) 0.2928(17) 0.029(8) Uiso 1 1 d
H96 H 0.028(3) 0.434(2) 0.3208(19) 0.048(9) Uiso 1 1 d
H97 H -0.012(3) 0.338(3) 0.371(2) 0.061(12) Uiso 1 1 d
H98 H -0.107(3) 0.435(3) 0.383(2) 0.065(11) Uiso 1 1 d
H99 H -0.055(3) 0.484(3) 0.204(2) 0.056(10) Uiso 1 1 d
H100 H -0.185(3) 0.483(2) 0.270(2) 0.047(9) Uiso 1 1 d
H101 H -0.148(3) 0.413(2) 0.179(2) 0.054(10) Uiso 1 1 d
H102 H 0.030(2) 0.070(2) 0.2502(18) 0.026(8) Uiso 1 1 d
H103 H 0.032(3) 0.056(3) 0.378(2) 0.056(11) Uiso 1 1 d
H104 H 0.116(4) 0.145(3) 0.346(2) 0.082(13) Uiso 1 1 d
H105 H -0.015(3) 0.175(3) 0.397(2) 0.058(10) Uiso 1 1 d
H106 H -0.179(3) 0.154(2) 0.320(2) 0.043(9) Uiso 1 1 d
H107 H -0.155(2) 0.085(2) 0.245(2) 0.039(9) Uiso 1 1 d
H108 H -0.145(3) 0.034(3) 0.328(2) 0.058(10) Uiso 1 1 d
H109 H 0.230(3) 0.162(2) 0.073(2) 0.041(9) Uiso 1 1 d
H110 H 0.331(4) 0.179(3) 0.164(3) 0.094(18) Uiso 1 1 d
H111 H 0.365(4) 0.068(3) 0.118(3) 0.089(14) Uiso 1 1 d
H112 H 0.279(3) 0.069(3) 0.206(2) 0.073(12) Uiso 1 1 d
H113 H 0.240(4) -0.006(3) 0.052(3) 0.094(14) Uiso 1 1 d
H114 H 0.134(3) -0.012(3) 0.141(2) 0.062(10) Uiso 1 1 d
H115 H 0.093(3) 0.044(2) 0.072(2) 0.044(10) Uiso 1 1 d

loop_
_atom_site_aniso_label
_atom_site_aniso_U_11
_atom_site_aniso_U_22
_atom_site_aniso_U_33
_atom_site_aniso_U_23
_atom_site_aniso_U_13
_atom_site_aniso_U_12
Ti1 0.0173(2) 0.0400(3) 0.0177(2) -0.0011(2) -0.00471(17) 0.0020(2)
N2 0.0177(11) 0.0395(14) 0.0199(11) 0.0041(10) -0.0042(8) 0.0010(10)
C3 0.0216(13) 0.0360(16) 0.0224(13) -0.0007(12) -0.0070(10) 0.0034(12)
C4 0.0221(14) 0.0471(18) 0.0271(14) -0.0020(13) -0.0081(11) 0.0030(13)
C5 0.0212(15) 0.078(2) 0.0322(16) -0.0122(16) -0.0117(12) 0.0064(16)
C6 0.0340(17) 0.093(3) 0.0267(15) -0.0109(17) -0.0197(13) 0.0121(18)
C7 0.0313(17) 0.091(3) 0.0203(15) 0.0007(17) -0.0068(13) 0.0062(17)
C8 0.0241(14) 0.064(2) 0.0241(14) 0.0034(15) -0.0083(11) 0.0041(14)
C9 0.0217(15) 0.112(3) 0.0225(15) 0.0127(19) -0.0082(12) 0.0021(18)
C10 0.049(3) 0.182(7) 0.041(2) 0.054(3) -0.022(2) -0.032(3)
C11 0.036(2) 0.168(5) 0.037(2) -0.025(3) -0.0154(17) 0.044(3)
C12 0.0216(15) 0.097(3) 0.0246(15) 0.0031(17) -0.0072(12) -0.0026(17)
C13 0.038(2) 0.198(7) 0.033(2) -0.029(3) -0.0149(18) 0.054(3)
C14 0.069(3) 0.154(6) 0.068(3) 0.047(4) -0.041(3) -0.065(4)
N15 0.0255(13) 0.0524(17) 0.0445(15) -0.0139(14) 0.0017(11) -0.0023(12)
C16 0.038(2) 0.125(5) 0.071(3) -0.043(3) 0.001(2) -0.028(3)
C17 0.053(3) 0.040(2) 0.096(3) 0.008(2) 0.029(3) -0.004(2)
N18 0.0278(13) 0.0425(16) 0.0336(14) -0.0067(12) 0.0034(11) -0.0031(12)
C19 0.053(2) 0.060(3) 0.0367(19) -0.0184(19) -0.0075(17) -0.001(2)
C20 0.043(2) 0.047(2) 0.048(2) -0.0063(18) -0.0014(17) 0.0149(18)
N21 0.0261(13) 0.0468(16) 0.0201(12) 0.0008(12) 0.0005(9) 0.0068(12)
C22 0.051(2) 0.069(3) 0.0276(17) 0.0079(19) -0.0096(15) 0.005(2)
C23 0.0282(17) 0.047(2) 0.045(2) 0.0008(18) 0.0005(15) 0.0038(16)
N24 0.0385(15) 0.0499(18) 0.0246(13) 0.0158(13) 0.0035(11) 0.0160(13)
C25 0.037(2) 0.096(4) 0.051(2) 0.036(3) 0.0025(18) 0.028(2)
C26 0.084(3) 0.052(3) 0.035(2) 0.0023(19) 0.012(2) 0.020(2)
B27 0.0192(14) 0.0300(16) 0.0156(13) 0.0034(12) -0.0012(11) -0.0024(13)
C28 0.0218(13) 0.0298(15) 0.0152(11) 0.0047(11) -0.0048(10) -0.0016(11)
C29 0.0227(13) 0.0266(15) 0.0236(13) 0.0037(12) -0.0078(10) -0.0034(11)
C30 0.0294(15) 0.0316(16) 0.0270(14) 0.0007(13) -0.0064(11) 0.0028(13)
C31 0.0427(18) 0.0266(16) 0.0358(16) 0.0015(13) -0.0156(13) -0.0076(14)
C32 0.0304(15) 0.0368(17) 0.0335(15) 0.0117(14) -0.0115(12) -0.0164(14)
C33 0.0225(13) 0.0329(16) 0.0208(13) 0.0063(12) -0.0049(10) -0.0008(12)
F34 0.0187(7) 0.0330(9) 0.0261(7) -0.0023(7) -0.0023(6) -0.0018(6)
F35 0.0423(10) 0.0362(10) 0.0453(10) -0.0152(8) -0.0093(8) 0.0049(8)
F36 0.0608(12) 0.0372(11) 0.0669(13) -0.0078(10) -0.0233(10) -0.0154(9)
F37 0.0338(9) 0.0533(11) 0.0532(11) 0.0110(9) -0.0159(8) -0.0226(9)
F38 0.0194(8) 0.0470(10) 0.0336(8) 0.0053(8) -0.0040(6) -0.0034(7)
C39 0.0217(13) 0.0226(13) 0.0190(12) -0.0003(11) -0.0038(10) -0.0044(11)
C40 0.0184(12) 0.0206(13) 0.0223(12) -0.0003(11) -0.0047(10) -0.0009(11)
C41 0.0232(13) 0.0302(15) 0.0168(12) 0.0019(11) -0.0032(10) -0.0057(12)
C42 0.0244(14) 0.0249(14) 0.0277(13) 0.0058(12) -0.0118(11) -0.0056(11)
C43 0.0175(13) 0.0230(14) 0.0275(13) 0.0002(11) -0.0055(10) -0.0005(11)
C44 0.0206(13) 0.0258(14) 0.0185(12) -0.0005(11) 0.0004(10) -0.0023(11)
F45 0.0199(7) 0.0397(9) 0.0195(7) 0.0003(7) -0.0017(6) 0.0046(7)
F46 0.0315(8) 0.0512(10) 0.0159(7) 0.0034(7) -0.0051(6) -0.0007(8)
F47 0.0312(8) 0.0417(10) 0.0309(8) 0.0084(8) -0.0163(7) -0.0009(7)
F48 0.0202(8) 0.0354(9) 0.0356(8) 0.0019(7) -0.0050(6) 0.0050(7)
F49 0.0246(8) 0.0477(10) 0.0185(7) 0.0012(7) 0.0011(6) 0.0050(7)
C50 0.0183(12) 0.0378(16) 0.0185(12) 0.0024(12) -0.0050(10) 0.0018(12)
C51 0.0167(13) 0.0437(18) 0.0220(13) 0.0066(13) -0.0039(10) 0.0028(12)
C52 0.0236(14) 0.060(2) 0.0204(14) 0.0131(15) -0.0044(11) 0.0006(14)
C53 0.0217(14) 0.072(2) 0.0163(13) 0.0040(15) -0.0039(11) 0.0064(15)
C54 0.0272(15) 0.050(2) 0.0260(14) -0.0110(14) -0.0107(11) 0.0131(14)
C55 0.0222(13) 0.0409(17) 0.0204(13) 0.0048(13) -0.0061(10) 0.0007(12)
F56 0.0357(9) 0.0392(10) 0.0279(8) 0.0135(8) -0.0047(7) -0.0025(8)
F57 0.0378(10) 0.0812(14) 0.0246(8) 0.0235(9) -0.0007(7) -0.0040(9)
F58 0.0381(10) 0.0989(16) 0.0148(8) -0.0049(9) -0.0022(7) 0.0163(10)
F59 0.0508(11) 0.0638(13) 0.0325(9) -0.0168(9) -0.0132(8) 0.0112(10)
F60 0.0410(9) 0.0354(9) 0.0278(8) -0.0026(7) -0.0088(7) -0.0009(8)
C61 0.0205(12) 0.0246(13) 0.0132(11) -0.0035(10) -0.0023(9) 0.0017(11)
C62 0.0284(14) 0.0245(14) 0.0196(12) -0.0004(11) -0.0062(10) -0.0004(12)
C63 0.0291(15) 0.0252(15) 0.0302(14) -0.0007(12) -0.0057(11) -0.0090(12)
C64 0.0241(14) 0.0377(17) 0.0333(15) -0.0058(13) -0.0097(11) -0.0061(13)
C65 0.0261(14) 0.0318(15) 0.0261(13) -0.0018(12) -0.0112(11) 0.0047(12)
C66 0.0258(13) 0.0266(14) 0.0182(12) 0.0002(11) -0.0045(10) -0.0034(11)
F67 0.0352(9) 0.0275(8) 0.0304(8) 0.0079(7) -0.0112(7) -0.0050(7)
F68 0.0408(10) 0.0387(10) 0.0509(10) 0.0112(9) -0.0136(8) -0.0200(8)
F69 0.0273(9) 0.0551(12) 0.0672(12) 0.0050(10) -0.0218(8) -0.0121(8)
F70 0.0323(9) 0.0427(10) 0.0457(10) 0.0037(8) -0.0219(7) 0.0019(8)
F71 0.0272(8) 0.0342(9) 0.0271(8) 0.0087(7) -0.0086(6) -0.0030(7)

loop_
_atom_type_symbol
_atom_type_description
_atom_type_scat_dispersion_real
_atom_type_scat_dispersion_imag
_atom_type_scat_source
Ti Ti 0.2776 0.4457 'International Tables Vol C Tables 4.2.6.8 and 6.1.1.4'
F F 0.0171 0.0103 'International Tables Vol C Tables 4.2.6.8 and 6.1.1.4'
N N 0.0061 0.0033 'International Tables Vol C Tables 4.2.6.8 and 6.1.1.4'
C C 0.0033 0.0016 'International Tables Vol C Tables 4.2.6.8 and 6.1.1.4'
B B 0.0013 0.0007 'International Tables Vol C Tables 4.2.6.8 and 6.1.1.4'
H H 0.0000 0.0000 'International Tables Vol C Tables 4.2.6.8 and 6.1.1.4'

loop_
_geom_angle_atom_site_label_1
_geom_angle_atom_site_label_2
_geom_angle_atom_site_label_3
_geom_angle
N2 Ti1 N15 105.88(11)
N2 Ti1 N18 99.22(10)
N15 Ti1 N18 91.24(10)
N2 Ti1 N24 96.16(10)
N15 Ti1 N24 93.06(11)
N18 Ti1 N24 162.23(9)
N2 Ti1 N21 109.06(10)
N15 Ti1 N21 145.00(11)
N18 Ti1 N21 85.11(9)
N24 Ti1 N21 81.49(9)
C3 N2 Ti1 173.43(19)
N2 C3 C8 121.1(2)
N2 C3 C4 120.9(2)
C8 C3 C4 117.9(2)
C5 C4 C3 119.4(2)
C5 C4 C12 118.5(2)
C3 C4 C12 122.1(2)
C4 C5 C6 121.8(3)
C4 C5 H72 118(2)
C6 C5 H72 120.0(19)
C7 C6 C5 119.0(3)
C7 C6 H73 122(2)
C5 C6 H73 119(2)
C6 C7 C8 121.7(3)
C6 C7 H74 122.1(19)
C8 C7 H74 116.1(19)
C7 C8 C3 120.1(2)
C7 C8 C9 118.1(2)
C3 C8 C9 121.7(2)
C10 C9 C11 110.6(4)
C10 C9 C8 112.2(3)
C11 C9 C8 109.8(3)
C10 C9 H75 104.6(15)
C11 C9 H75 113.3(16)
C8 C9 H75 106.2(14)
C9 C10 H76 110.5(19)
C9 C10 H77 103.0(19)
H76 C10 H77 103(3)
C9 C10 H78 113.3(18)
H76 C10 H78 111(3)
H77 C10 H78 115(3)
C9 C11 H79 118(3)
C9 C11 H80 112.7(19)
H79 C11 H80 106(3)
C9 C11 H81 112(2)
H79 C11 H81 101(3)
H80 C11 H81 106(3)
C4 C12 C14 111.2(4)
C4 C12 C13 111.7(3)
C14 C12 C13 110.7(4)
C4 C12 H82 107.5(13)
C14 C12 H82 110.5(14)
C13 C12 H82 105.1(15)
C12 C13 H83 104(4)
C12 C13 H84 112(2)
H83 C13 H84 105(4)
C12 C13 H85 119(3)
H83 C13 H85 109(5)
H84 C13 H85 108(3)
C12 C14 H86 109(2)
C12 C14 H87 107(3)
H86 C14 H87 109(4)
C12 C14 H88 116.5(19)
H86 C14 H88 105(4)
H87 C14 H88 109(4)
C16 N15 C17 111.3(4)
C16 N15 Ti1 116.7(3)
C17 N15 Ti1 131.5(3)
N15 C16 H89 108.7(19)
N15 C16 H90 110(2)
H89 C16 H90 104(3)
N15 C16 H91 117(3)
H89 C16 H91 110(3)
H90 C16 H91 107(3)
N15 C17 H92 112(2)
N15 C17 H93 110(2)
H92 C17 H93 108(3)
N15 C17 H94 106(2)
H92 C17 H94 120(3)
H93 C17 H94 101(3)
C19 N18 C20 108.0(3)
C19 N18 Ti1 118.5(2)
C20 N18 Ti1 109.37(19)
C19 N18 H95 108.9(19)
C20 N18 H95 107(2)
Ti1 N18 H95 104(2)
N18 C19 H96 107.8(18)
N18 C19 H97 110(2)
H96 C19 H97 104(3)
N18 C19 H98 113(2)
H96 C19 H98 106(3)
H97 C19 H98 115(3)
N18 C20 H99 111.5(19)
N18 C20 H100 111.7(17)
H99 C20 H100 104(3)
N18 C20 H101 109.7(19)
H99 C20 H101 104(2)
H100 C20 H101 115(2)
C23 N21 C22 109.8(2)
C23 N21 Ti1 115.0(2)
C22 N21 Ti1 119.7(2)
C23 N21 H102 100.2(19)
C22 N21 H102 106(2)
Ti1 N21 H102 103.9(18)
N21 C22 H103 110(2)
N21 C22 H104 113(2)
H103 C22 H104 108(3)
N21 C22 H105 112(2)
H103 C22 H105 113(3)
H104 C22 H105 100(3)
N21 C23 H106 109.2(19)
N21 C23 H107 112.2(16)
H106 C23 H107 106(3)
N21 C23 H108 110.2(19)
H106 C23 H108 116(3)
H107 C23 H108 102(3)
C26 N24 C25 110.6(4)
C26 N24 Ti1 118.4(2)
C25 N24 Ti1 118.3(3)
C26 N24 H109 104(2)
C25 N24 H109 106(2)
Ti1 N24 H109 96(2)
N24 C25 H110 106(3)
N24 C25 H111 106(3)
H110 C25 H111 118(4)
N24 C25 H112 107(2)
H110 C25 H112 118(4)
H111 C25 H112 100(3)
N24 C26 H113 113(2)
N24 C26 H114 115(2)
H113 C26 H114 105(3)
N24 C26 H115 112.6(18)
H113 C26 H115 113(3)
H114 C26 H115 97(3)
C39 B27 C28 102.1(2)
C39 B27 C61 114.64(19)
C28 B27 C61 111.1(2)
C39 B27 C50 113.4(2)
C28 B27 C50 114.1(2)
C61 B27 C50 101.95(19)
C29 C28 C33 112.6(2)
C29 C28 B27 127.2(2)
C33 C28 B27 119.9(2)
F34 C29 C30 113.6(2)
F34 C29 C28 121.2(2)
C30 C29 C28 125.2(2)
F35 C30 C29 121.1(2)
F35 C30 C31 119.7(3)
C29 C30 C31 119.1(3)
F36 C31 C32 121.3(2)
F36 C31 C30 120.1(3)
C32 C31 C30 118.7(3)
F37 C32 C31 119.0(3)
F37 C32 C33 120.8(3)
C31 C32 C33 120.1(2)
F38 C33 C32 116.8(2)
F38 C33 C28 119.0(2)
C32 C33 C28 124.2(3)
C44 C39 C40 112.3(2)
C44 C39 B27 128.1(2)
C40 C39 B27 119.0(2)
F45 C40 C41 115.8(2)
F45 C40 C39 119.0(2)
C41 C40 C39 125.2(2)
F46 C41 C40 120.6(2)
F46 C41 C42 119.8(2)
C40 C41 C42 119.6(2)
F47 C42 C43 121.1(2)
F47 C42 C41 120.6(2)
C43 C42 C41 118.3(2)
F48 C43 C42 119.4(2)
F48 C43 C44 120.8(2)
C42 C43 C44 119.8(2)
F49 C44 C43 114.7(2)
F49 C44 C39 120.6(2)
C43 C44 C39 124.7(2)
C55 C50 C51 114.2(2)
C55 C50 B27 119.1(2)
C51 C50 B27 126.3(2)
F56 C51 C52 114.9(2)
F56 C51 C50 122.1(2)
C52 C51 C50 123.0(3)
F57 C52 C53 119.8(2)
F57 C52 C51 120.1(3)
C53 C52 C51 120.1(3)
F58 C53 C52 119.6(3)
F58 C53 C54 120.5(3)
C52 C53 C54 119.8(2)
F59 C54 C53 120.8(2)
F59 C54 C55 120.9(3)
C53 C54 C55 118.3(3)
F60 C55 C50 119.8(2)
F60 C55 C54 115.7(3)
C50 C55 C54 124.5(3)
C66 C61 C62 113.6(2)
C66 C61 B27 118.7(2)
C62 C61 B27 127.7(2)
F67 C62 C61 121.6(2)
F67 C62 C63 115.4(2)
C61 C62 C63 123.0(2)
F68 C63 C64 119.7(2)
F68 C63 C62 120.0(2)
C64 C63 C62 120.3(2)
F69 C64 C63 121.2(2)
F69 C64 C65 119.8(3)
C63 C64 C65 119.0(2)
F70 C65 C64 120.5(2)
F70 C65 C66 120.6(2)
C64 C65 C66 118.9(2)
F71 C66 C65 115.1(2)
F71 C66 C61 119.7(2)
C65 C66 C61 125.1(2)

loop_
_geom_bond_atom_site_label_1
_geom_bond_atom_site_label_2
_geom_bond_distance
Ti1 N2 1.714(2)
Ti1 N15 1.908(2)
Ti1 N18 2.234(2)
Ti1 N24 2.259(3)
Ti1 N21 2.295(2)
N2 C3 1.385(3)
C3 C8 1.420(3)
C3 C4 1.421(3)
C4 C5 1.382(4)
C4 C12 1.509(4)
C5 C6 1.387(4)
C5 H72 0.97(3)
C6 C7 1.368(4)
C6 H73 0.94(4)
C7 C8 1.381(4)
C7 H74 0.92(3)
C8 C9 1.534(4)
C9 C10 1.510(6)
C9 C11 1.527(6)
C9 H75 0.95(3)
C10 H76 0.97(3)
C10 H77 1.05(4)
C10 H78 1.01(3)
C11 H79 0.88(4)
C11 H80 1.02(3)
C11 H81 1.10(4)
C12 C14 1.517(6)
C12 C13 1.530(6)
C12 H82 1.01(3)
C13 H83 0.90(5)
C13 H84 1.06(4)
C13 H85 0.88(5)
C14 H86 1.00(5)
C14 H87 1.05(5)
C14 H88 0.99(3)
N15 C16 1.439(5)
N15 C17 1.474(5)
C16 H89 1.10(3)
C16 H90 0.95(4)
C16 H91 0.98(4)
C17 H92 0.91(3)
C17 H93 1.05(5)
C17 H94 1.00(4)
N18 C19 1.476(4)
N18 C20 1.483(4)
N18 H95 0.83(3)
C19 H96 1.01(3)
C19 H97 0.91(4)
C19 H98 0.99(4)
C20 H99 1.01(3)
C20 H100 1.00(3)
C20 H101 1.03(4)
N21 C23 1.477(4)
N21 C22 1.479(4)
N21 H102 0.83(3)
C22 H103 0.94(3)
C22 H104 0.98(4)
C22 H105 1.01(4)
C23 H106 0.90(3)
C23 H107 0.97(3)
C23 H108 0.99(3)
N24 C26 1.451(5)
N24 C25 1.492(5)
N24 H109 0.84(3)
C25 H110 0.94(4)
C25 H111 0.96(4)
C25 H112 1.00(4)
C26 H113 1.04(4)
C26 H114 0.99(3)
C26 H115 1.03(3)
B27 C39 1.649(4)
B27 C28 1.655(4)
B27 C61 1.662(4)
B27 C50 1.662(4)
C28 C29 1.384(4)
C28 C33 1.399(3)
C29 F34 1.363(3)
C29 C30 1.373(4)
C30 F35 1.350(3)
C30 C31 1.380(4)
C31 F36 1.341(3)
C31 C32 1.369(4)
C32 F37 1.355(3)
C32 C33 1.371(4)
C33 F38 1.349(3)
C39 C44 1.382(3)
C39 C40 1.396(3)
C40 F45 1.363(3)
C40 C41 1.367(3)
C41 F46 1.355(3)
C41 C42 1.375(4)
C42 F47 1.342(3)
C42 C43 1.374(3)
C43 F48 1.340(3)
C43 C44 1.382(3)
C44 F49 1.360(3)
C50 C55 1.379(4)
C50 C51 1.388(3)
C51 F56 1.350(3)
C51 C52 1.385(4)
C52 F57 1.359(3)
C52 C53 1.364(4)
C53 F58 1.350(3)
C53 C54 1.370(4)
C54 F59 1.341(4)
C54 C55 1.395(4)
C55 F60 1.357(3)
C61 C66 1.380(3)
C61 C62 1.387(3)
C62 F67 1.346(3)
C62 C63 1.390(3)
C63 F68 1.352(3)
C63 C64 1.363(4)
C64 F69 1.346(3)
C64 C65 1.375(4)
C65 F70 1.347(3)
C65 C66 1.374(3)
C66 F71 1.368(3)

loop_
_geom_torsion_atom_site_label_1
_geom_torsion_atom_site_label_2
_geom_torsion_atom_site_label_3
_geom_torsion_atom_site_label_4
_geom_torsion
N15 Ti1 N2 C3 -4.2(17)
N18 Ti1 N2 C3 89.7(17)
N24 Ti1 N2 C3 -99.2(17)
N21 Ti1 N2 C3 177.7(17)
Ti1 N2 C3 C8 53.3(18)
Ti1 N2 C3 C4 -125.4(16)
N2 C3 C4 C5 179.2(3)
C8 C3 C4 C5 0.4(4)
N2 C3 C4 C12 -3.0(5)
C8 C3 C4 C12 178.2(3)
C3 C4 C5 C6 -1.9(5)
C12 C4 C5 C6 -179.8(4)
C4 C5 C6 C7 2.4(6)
C5 C6 C7 C8 -1.2(6)
C6 C7 C8 C3 -0.3(6)
C6 C7 C8 C9 177.1(4)
N2 C3 C8 C7 -178.1(3)
C4 C3 C8 C7 0.7(5)
N2 C3 C8 C9 4.6(5)
C4 C3 C8 C9 -176.6(3)
C7 C8 C9 C10 53.9(5)
C3 C8 C9 C10 -128.8(4)
C7 C8 C9 C11 -69.5(4)
C3 C8 C9 C11 107.8(4)
C5 C4 C12 C14 68.9(4)
C3 C4 C12 C14 -108.8(4)
C5 C4 C12 C13 -55.2(5)
C3 C4 C12 C13 127.0(4)
N2 Ti1 N15 C16 -179.5(3)
N18 Ti1 N15 C16 80.6(3)
N24 Ti1 N15 C16 -82.2(3)
N21 Ti1 N15 C16 -2.7(4)
N2 Ti1 N15 C17 9.4(3)
N18 Ti1 N15 C17 -90.6(3)
N24 Ti1 N15 C17 106.7(3)
N21 Ti1 N15 C17 -173.8(3)
N2 Ti1 N18 C19 -170.7(3)
N15 Ti1 N18 C19 -64.4(3)
N24 Ti1 N18 C19 39.6(5)
N21 Ti1 N18 C19 80.7(3)
N2 Ti1 N18 C20 -46.4(2)
N15 Ti1 N18 C20 59.9(2)
N24 Ti1 N18 C20 163.9(3)
N21 Ti1 N18 C20 -155.0(2)
N2 Ti1 N21 C23 -35.3(3)
N15 Ti1 N21 C23 147.9(2)
N18 Ti1 N21 C23 62.8(2)
N24 Ti1 N21 C23 -129.0(2)
N2 Ti1 N21 C22 -169.5(2)
N15 Ti1 N21 C22 13.7(3)
N18 Ti1 N21 C22 -71.4(2)
N24 Ti1 N21 C22 96.9(3)
N2 Ti1 N24 C26 -48.3(2)
N15 Ti1 N24 C26 -154.6(2)
N18 Ti1 N24 C26 101.6(4)
N21 Ti1 N24 C26 60.1(2)
N2 Ti1 N24 C25 173.5(3)
N15 Ti1 N24 C25 67.2(3)
N18 Ti1 N24 C25 -36.6(5)
N21 Ti1 N24 C25 -78.1(3)
C39 B27 C28 C29 -106.6(3)
C61 B27 C28 C29 16.0(3)
C50 B27 C28 C29 130.6(3)
C39 B27 C28 C33 66.8(3)
C61 B27 C28 C33 -170.5(2)
C50 B27 C28 C33 -56.0(3)
C33 C28 C29 F34 -177.2(2)
B27 C28 C29 F34 -3.3(4)
C33 C28 C29 C30 2.9(4)
B27 C28 C29 C30 176.8(2)
F34 C29 C30 F35 -0.7(3)
C28 C29 C30 F35 179.3(2)
F34 C29 C30 C31 178.6(2)
C28 C29 C30 C31 -1.5(4)
F35 C30 C31 F36 0.1(4)
C29 C30 C31 F36 -179.1(2)
F35 C30 C31 C32 179.3(2)
C29 C30 C31 C32 0.0(4)
F36 C31 C32 F37 0.2(4)
C30 C31 C32 F37 -179.0(2)
F36 C31 C32 C33 178.8(2)
C30 C31 C32 C33 -0.3(4)
F37 C32 C33 F38 0.0(4)
C31 C32 C33 F38 -178.5(2)
F37 C32 C33 C28 -179.3(2)
C31 C32 C33 C28 2.1(4)
C29 C28 C33 F38 177.4(2)
B27 C28 C33 F38 3.1(3)
C29 C28 C33 C32 -3.2(4)
B27 C28 C33 C32 -177.5(2)
C28 B27 C39 C44 -108.1(3)
C61 B27 C39 C44 131.7(3)
C50 B27 C39 C44 15.1(4)
C28 B27 C39 C40 61.9(3)
C61 B27 C39 C40 -58.3(3)
C50 B27 C39 C40 -174.8(2)
C44 C39 C40 F45 178.8(2)
B27 C39 C40 F45 7.3(3)
C44 C39 C40 C41 0.0(4)
B27 C39 C40 C41 -171.5(2)
F45 C40 C41 F46 -0.1(3)
C39 C40 C41 F46 178.7(2)
F45 C40 C41 C42 -179.0(2)
C39 C40 C41 C42 -0.1(4)
F46 C41 C42 F47 -0.4(4)
C40 C41 C42 F47 178.4(2)
F46 C41 C42 C43 -179.0(2)
C40 C41 C42 C43 -0.1(4)
F47 C42 C43 F48 2.8(4)
C41 C42 C43 F48 -178.7(2)
F47 C42 C43 C44 -178.1(2)
C41 C42 C43 C44 0.5(4)
F48 C43 C44 F49 -2.2(3)
C42 C43 C44 F49 178.7(2)
F48 C43 C44 C39 178.5(2)
C42 C43 C44 C39 -0.6(4)
C40 C39 C44 F49 -178.9(2)
B27 C39 C44 F49 -8.4(4)
C40 C39 C44 C43 0.3(4)
B27 C39 C44 C43 170.9(2)
C39 B27 C50 C55 58.3(3)
C28 B27 C50 C55 174.7(2)
C61 B27 C50 C55 -65.5(3)
C39 B27 C50 C51 -128.4(3)
C28 B27 C50 C51 -12.0(4)
C61 B27 C50 C51 107.8(3)
C55 C50 C51 F56 177.5(2)
B27 C50 C51 F56 3.9(4)
C55 C50 C51 C52 -1.4(4)
B27 C50 C51 C52 -174.9(2)
F56 C51 C52 F57 1.3(4)
C50 C51 C52 F57 -179.8(2)
F56 C51 C52 C53 -179.1(2)
C50 C51 C52 C53 -0.2(4)
F57 C52 C53 F58 0.6(4)
C51 C52 C53 F58 -178.9(2)
F57 C52 C53 C54 -179.0(2)
C51 C52 C53 C54 1.5(4)
F58 C53 C54 F59 -1.1(4)
C52 C53 C54 F59 178.5(3)
F58 C53 C54 C55 179.4(2)
C52 C53 C54 C55 -1.0(4)
C51 C50 C55 F60 -178.0(2)
B27 C50 C55 F60 -3.9(4)
C51 C50 C55 C54 1.8(4)
B27 C50 C55 C54 175.9(2)
F59 C54 C55 F60 -0.4(4)
C53 C54 C55 F60 179.1(2)
F59 C54 C55 C50 179.8(2)
C53 C54 C55 C50 -0.7(4)
C39 B27 C61 C66 171.1(2)
C28 B27 C61 C66 56.0(3)
C50 B27 C61 C66 -65.9(3)
C39 B27 C61 C62 -9.2(4)
C28 B27 C61 C62 -124.3(3)
C50 B27 C61 C62 113.7(3)
C66 C61 C62 F67 177.4(2)
B27 C61 C62 F67 -2.3(4)
C66 C61 C62 C63 -3.3(4)
B27 C61 C62 C63 177.0(2)
F67 C62 C63 F68 2.3(4)
C61 C62 C63 F68 -177.1(2)
F67 C62 C63 C64 -178.2(2)
C61 C62 C63 C64 2.4(4)
F68 C63 C64 F69 -1.1(4)
C62 C63 C64 F69 179.4(2)
F68 C63 C64 C65 179.0(2)
C62 C63 C64 C65 -0.5(4)
F69 C64 C65 F70 1.1(4)
C63 C64 C65 F70 -179.0(3)
F69 C64 C65 C66 180.0(2)
C63 C64 C65 C66 -0.1(4)
F70 C65 C66 F71 0.9(4)
C64 C65 C66 F71 -178.0(2)
F70 C65 C66 C61 177.8(2)
C64 C65 C66 C61 -1.1(4)
C62 C61 C66 F71 179.4(2)
B27 C61 C66 F71 -0.8(3)
C62 C61 C66 C65 2.7(4)
B27 C61 C66 C65 -177.6(2)
